data_4021464
loop_
_publ_author_name
'Gary A. Molander'
'Barbara Czak\'o'
'David J. St. Jean, Jr.'

_publ_section_title
;
 A General Route toward the Synthesis of the Cladiellin
 Skeleton Utilizing a SmI~2~-Mediated Cyclization
;
_journal_name_full 'Journal of Organic Chemistry'
_journal_page_first 1172
_journal_page_last 1180
_journal_paper_doi 10.1021/jo052290d
_journal_volume 71
_journal_year 2006
_chemical_formula_sum 'C20 H30 O5'
_chemical_formula_weight 350.44
_space_group_IT_number 19
_symmetry_cell_setting orthorhombic
_symmetry_Int_Tables_number 19
_symmetry_space_group_name_Hall 'P 2ac 2ab'
_symmetry_space_group_name_H-M 'P 21 21 21'
_atom_sites_solution_hydrogens geom
_atom_sites_solution_primary direct
_audit_creation_method SHELXL-97
_cell_angle_alpha 90.00
_cell_angle_beta 90.00
_cell_angle_gamma 90.00
_cell_formula_units_Z 4
_cell_length_a 7.0506(12)
_cell_length_b 11.0911(19)
_cell_length_c 25.228(5)
_cell_measurement_temperature 143(1)
_cell_volume 1972.8(6)
_computing_data_collection 'CrystalClear (Rigaku, 1999)'
_computing_data_reduction 'CrystalClear (Rigaku, 1999)'
_computing_structure_refinement 'SHELXL-97 (Sheldrick, 1997)'
_computing_structure_solution 'SIR97 (Altomare, 1999)'
_diffrn_ambient_temperature 143(1)
_diffrn_measured_fraction_theta_full 0.995
_diffrn_measured_fraction_theta_max 0.995
_diffrn_measurement_device 'CCD Area Detector'
_diffrn_measurement_device_type 'Rigaku Mercury'
_diffrn_measurement_method 'phi and omega rotations'
_diffrn_radiation_monochromator graphite
_diffrn_radiation_source 'rotating anode'
_diffrn_radiation_type MoK\a
_diffrn_radiation_wavelength 0.71069
_diffrn_reflns_av_R_equivalents 0.0336
_diffrn_reflns_av_sigmaI/netI 0.0955
_diffrn_reflns_limit_h_max 8
_diffrn_reflns_limit_h_min -7
_diffrn_reflns_limit_k_max 13
_diffrn_reflns_limit_k_min -10
_diffrn_reflns_limit_l_max 29
_diffrn_reflns_limit_l_min -25
_diffrn_reflns_number 9129
_diffrn_reflns_theta_full 25.03
_diffrn_reflns_theta_max 25.03
_diffrn_reflns_theta_min 3.00
_exptl_absorpt_coefficient_mu 0.083
_exptl_absorpt_correction_T_max 1.0000
_exptl_absorpt_correction_T_min 0.8078
_exptl_absorpt_correction_type multi-scan
_exptl_crystal_density_diffrn 1.180
_exptl_crystal_F_000 760
_exptl_crystal_size_max 0.48
_exptl_crystal_size_mid 0.06
_exptl_crystal_size_min 0.02
_refine_diff_density_max 0.146
_refine_diff_density_min -0.179
_refine_diff_density_rms 0.036
_refine_ls_abs_structure_details 'Flack H D (1983), Acta Cryst. A39, 876-881'
_refine_ls_abs_structure_Flack 1.3(14)
_refine_ls_extinction_method none
_refine_ls_goodness_of_fit_ref 0.791
_refine_ls_hydrogen_treatment constr
_refine_ls_matrix_type full
_refine_ls_number_parameters 231
_refine_ls_number_reflns 3478
_refine_ls_number_restraints 0
_refine_ls_restrained_S_all 0.791
_refine_ls_R_factor_all 0.0716
_refine_ls_R_factor_gt 0.0357
_refine_ls_shift/su_max 0.046
_refine_ls_shift/su_mean 0.001
_refine_ls_structure_factor_coef Fsqd
_refine_ls_weighting_details 'calc w=1/[\s^2^(Fo^2^)+(0.0255P)^2^+0.0000P] where P=(Fo^2^+2Fc^2^)/3'
_refine_ls_weighting_scheme calc
_refine_ls_wR_factor_gt 0.0666
_refine_ls_wR_factor_ref 0.0782
_reflns_number_gt 1866
_reflns_number_total 3478
_reflns_threshold_expression >2sigma(I)
_cod_data_source_file jo052290dsi20051111_073726.cif
_cod_original_sg_symbol_H-M 'P 21 21 21 '
_cod_database_code 4021464

loop_
_symmetry_equiv_pos_as_xyz
'x, y, z'
'x+1/2, -y+1/2, -z'
'-x, y+1/2, -z+1/2'
'-x+1/2, -y, z+1/2'

loop_
_atom_site_label
_atom_site_type_symbol
_atom_site_fract_x
_atom_site_fract_y
_atom_site_fract_z
_atom_site_U_iso_or_equiv
_atom_site_adp_type
_atom_site_occupancy
_atom_site_symmetry_multiplicity
_atom_site_calc_flag
_atom_site_refinement_flags
C1 C 0.2159(4) 0.3105(2) 0.15730(8) 0.0310(6) Uani 1 1 d .
H1 H 0.0990 0.3376 0.1400 0.041 Uiso 1 1 calc R
C2 C 0.3263(4) 0.2242(2) 0.12063(8) 0.0342(6) Uani 1 1 d .
H2 H 0.4201 0.1827 0.1427 0.046 Uiso 1 1 calc R
C3 C 0.4367(4) 0.2929(3) 0.07776(9) 0.0489(8) Uani 1 1 d .
H3A H 0.5143 0.2367 0.0579 0.065 Uiso 1 1 calc R
H3B H 0.3479 0.3302 0.0534 0.065 Uiso 1 1 calc R
C4 C 0.5625(4) 0.3894(3) 0.10198(10) 0.0494(8) Uani 1 1 d .
H4A H 0.6302 0.4308 0.0739 0.066 Uiso 1 1 calc R
H4B H 0.6556 0.3513 0.1248 0.066 Uiso 1 1 calc R
C5 C 0.4508(4) 0.4813(2) 0.13406(10) 0.0409(7) Uani 1 1 d .
C6 C 0.3311(4) 0.4196(2) 0.17724(8) 0.0298(6) Uani 1 1 d .
H6 H 0.2413 0.4793 0.1910 0.040 Uiso 1 1 calc R
C7 C 0.4437(4) 0.3690(2) 0.22439(8) 0.0304(6) Uani 1 1 d .
H7 H 0.5695 0.3438 0.2121 0.040 Uiso 1 1 calc R
C8 C 0.4668(4) 0.4530(2) 0.27250(8) 0.0360(7) Uani 1 1 d .
H8A H 0.5522 0.4156 0.2978 0.048 Uiso 1 1 calc R
H8B H 0.5243 0.5280 0.2609 0.048 Uiso 1 1 calc R
C9 C 0.2815(4) 0.4806(2) 0.29970(9) 0.0356(7) Uani 1 1 d .
C10 C 0.2119(4) 0.3986(2) 0.34365(9) 0.0457(8) Uani 1 1 d .
H10A H 0.2249 0.4404 0.3772 0.061 Uiso 1 1 calc R
H10B H 0.2923 0.3277 0.3449 0.061 Uiso 1 1 calc R
C11 C 0.0052(4) 0.3581(3) 0.33733(10) 0.0502(8) Uani 1 1 d .
H11A H -0.0708 0.4272 0.3272 0.067 Uiso 1 1 calc R
H11B H -0.0409 0.3299 0.3714 0.067 Uiso 1 1 calc R
C12 C -0.0236(4) 0.2576(2) 0.29613(9) 0.0437(7) Uani 1 1 d .
H12A H 0.0653 0.1928 0.3031 0.058 Uiso 1 1 calc R
H12B H -0.1508 0.2253 0.2996 0.058 Uiso 1 1 calc R
C13 C 0.0047(4) 0.3022(2) 0.24044(10) 0.0348(6) Uani 1 1 d .
C14 C 0.1703(3) 0.2485(2) 0.20980(8) 0.0284(5) Uani 1 1 d .
H14 H 0.1472 0.1625 0.2036 0.038 Uiso 1 1 calc R
C15 C 0.1941(5) 0.1263(2) 0.09741(9) 0.0470(8) Uani 1 1 d .
H15 H 0.1283 0.0885 0.1273 0.062 Uiso 1 1 calc R
C16 C 0.0417(5) 0.1747(3) 0.05997(12) 0.0843(13) Uani 1 1 d .
H16A H 0.1009 0.2087 0.0291 0.126 Uiso 1 1 calc R
H16B H -0.0308 0.2358 0.0778 0.126 Uiso 1 1 calc R
H16C H -0.0408 0.1101 0.0495 0.126 Uiso 1 1 calc R
C17 C 0.3071(6) 0.0270(3) 0.06947(11) 0.0772(11) Uani 1 1 d .
H17A H 0.2219 -0.0344 0.0572 0.116 Uiso 1 1 calc R
H17B H 0.3964 -0.0075 0.0939 0.116 Uiso 1 1 calc R
H17C H 0.3739 0.0608 0.0398 0.116 Uiso 1 1 calc R
C18 C 0.3340(7) 0.5949(3) 0.05540(13) 0.0695(11) Uani 1 1 d .
C19 C 0.1527(7) 0.6355(3) 0.03091(12) 0.0958(14) Uani 1 1 d .
H19A H 0.1584 0.7207 0.0243 0.144 Uiso 1 1 calc R
H19B H 0.0495 0.6185 0.0546 0.144 Uiso 1 1 calc R
H19C H 0.1333 0.5936 -0.0019 0.144 Uiso 1 1 calc R
C20 C 0.5773(4) 0.5805(3) 0.15526(10) 0.0520(8) Uani 1 1 d .
H20A H 0.6366 0.6218 0.1262 0.078 Uiso 1 1 calc R
H20B H 0.6731 0.5461 0.1777 0.078 Uiso 1 1 calc R
H20C H 0.5024 0.6366 0.1753 0.078 Uiso 1 1 calc R
O1 O 0.2975(3) 0.53481(16) 0.10137(6) 0.0502(6) Uani 1 1 d .
O2 O 0.4922(5) 0.6102(2) 0.03770(8) 0.0899(9) Uani 1 1 d .
O3 O 0.3381(2) 0.26291(14) 0.24197(5) 0.0296(4) Uani 1 1 d .
O4 O 0.1893(3) 0.56917(16) 0.28680(7) 0.0477(5) Uani 1 1 d .
O5 O -0.0977(2) 0.37835(18) 0.22099(7) 0.0495(5) Uani 1 1 d .

loop_
_atom_site_aniso_label
_atom_site_aniso_U_11
_atom_site_aniso_U_22
_atom_site_aniso_U_33
_atom_site_aniso_U_23
_atom_site_aniso_U_13
_atom_site_aniso_U_12
C1 0.0333(16) 0.0257(15) 0.0340(12) 0.0014(11) -0.0052(13) -0.0048(13)
C2 0.0458(16) 0.0280(15) 0.0288(12) 0.0020(10) 0.0006(14) -0.0075(15)
C3 0.068(2) 0.0368(19) 0.0419(15) -0.0014(13) 0.0158(16) -0.0113(17)
C4 0.059(2) 0.0405(19) 0.0492(16) -0.0043(14) 0.0211(16) -0.0163(17)
C5 0.0464(18) 0.0317(17) 0.0447(14) 0.0013(13) 0.0014(15) -0.0083(15)
C6 0.0282(14) 0.0251(15) 0.0360(13) 0.0013(10) -0.0015(12) -0.0014(13)
C7 0.0264(14) 0.0280(16) 0.0367(13) -0.0019(11) 0.0021(12) -0.0024(13)
C8 0.0318(15) 0.0369(17) 0.0394(14) -0.0053(12) -0.0084(13) 0.0016(14)
C9 0.0380(17) 0.0288(16) 0.0400(14) -0.0095(12) -0.0052(13) 0.0001(14)
C10 0.057(2) 0.0401(18) 0.0397(14) -0.0045(13) 0.0069(15) 0.0041(16)
C11 0.054(2) 0.042(2) 0.0544(17) -0.0069(15) 0.0175(16) 0.0003(17)
C12 0.0381(16) 0.0347(17) 0.0582(17) -0.0056(14) 0.0180(14) -0.0014(15)
C13 0.0246(14) 0.0277(16) 0.0520(16) -0.0026(13) 0.0002(13) -0.0059(14)
C14 0.0226(12) 0.0276(15) 0.0351(12) 0.0000(11) -0.0041(13) -0.0025(13)
C15 0.076(2) 0.0329(17) 0.0324(13) -0.0008(12) 0.0018(16) -0.0174(18)
C16 0.104(3) 0.070(3) 0.079(2) -0.0061(19) -0.047(2) -0.021(2)
C17 0.122(3) 0.046(2) 0.0635(19) -0.0195(16) 0.012(2) -0.009(2)
C18 0.119(3) 0.037(2) 0.052(2) 0.0048(16) -0.004(3) -0.011(2)
C19 0.158(4) 0.064(3) 0.065(2) 0.0199(19) -0.049(3) 0.001(3)
C20 0.060(2) 0.0396(19) 0.0559(16) -0.0032(14) 0.0078(16) -0.0201(16)
O1 0.0751(15) 0.0343(12) 0.0413(10) 0.0108(9) -0.0106(11) -0.0077(12)
O2 0.139(3) 0.0671(18) 0.0632(15) 0.0223(12) 0.0204(17) -0.0208(19)
O3 0.0255(9) 0.0282(10) 0.0351(8) 0.0013(7) -0.0025(8) 0.0023(9)
O4 0.0484(12) 0.0312(12) 0.0635(12) 0.0001(9) -0.0026(11) 0.0089(11)
O5 0.0276(10) 0.0434(13) 0.0774(14) 0.0051(11) -0.0025(10) 0.0045(10)

loop_
_atom_type_symbol
_atom_type_description
_atom_type_scat_dispersion_real
_atom_type_scat_dispersion_imag
_atom_type_scat_source
C C 0.0033 0.0016 'International Tables Vol C Tables 4.2.6.8 and 6.1.1.4'
H H 0.0000 0.0000 'International Tables Vol C Tables 4.2.6.8 and 6.1.1.4'
O O 0.0106 0.0060 'International Tables Vol C Tables 4.2.6.8 and 6.1.1.4'

loop_
_geom_angle_atom_site_label_1
_geom_angle_atom_site_label_2
_geom_angle_atom_site_label_3
_geom_angle
C14 C1 C2 110.28(19)
C14 C1 C6 100.47(17)
C2 C1 C6 114.7(2)
C3 C2 C1 111.7(2)
C3 C2 C15 112.79(19)
C1 C2 C15 111.1(2)
C4 C3 C2 111.3(2)
C3 C4 C5 112.6(2)
O1 C5 C20 109.5(2)
O1 C5 C4 110.4(2)
C20 C5 C4 111.7(2)
O1 C5 C6 99.9(2)
C20 C5 C6 113.3(2)
C4 C5 C6 111.3(2)
C7 C6 C5 115.3(2)
C7 C6 C1 103.80(18)
C5 C6 C1 114.01(19)
O3 C7 C6 105.39(18)
O3 C7 C8 107.59(17)
C6 C7 C8 116.4(2)
C9 C8 C7 113.0(2)
O4 C9 C8 120.2(2)
O4 C9 C10 120.3(2)
C8 C9 C10 119.5(2)
C9 C10 C11 114.0(2)
C10 C11 C12 114.1(2)
C13 C12 C11 112.1(2)
O5 C13 C12 121.8(3)
O5 C13 C14 121.6(2)
C12 C13 C14 116.6(2)
O3 C14 C13 107.44(17)
O3 C14 C1 105.38(18)
C13 C14 C1 115.2(2)
C16 C15 C17 109.5(2)
C16 C15 C2 114.3(2)
C17 C15 C2 111.5(3)
O2 C18 O1 123.7(4)
O2 C18 C19 126.4(3)
O1 C18 C19 109.8(4)
C18 O1 C5 122.1(3)
C14 O3 C7 109.66(16)

loop_
_geom_bond_atom_site_label_1
_geom_bond_atom_site_label_2
_geom_bond_distance
C1 C14 1.527(3)
C1 C2 1.542(3)
C1 C6 1.541(3)
C2 C3 1.535(3)
C2 C15 1.547(3)
C3 C4 1.519(4)
C4 C5 1.520(4)
C5 O1 1.484(3)
C5 C20 1.514(4)
C5 C6 1.538(3)
C6 C7 1.536(3)
C7 O3 1.462(3)
C7 C8 1.539(3)
C8 C9 1.507(3)
C9 O4 1.222(3)
C9 C10 1.515(3)
C10 C11 1.533(4)
C11 C12 1.537(3)
C12 C13 1.503(3)
C13 O5 1.215(3)
C13 C14 1.522(3)
C14 O3 1.443(3)
C15 C16 1.529(4)
C15 C17 1.531(4)
C18 O2 1.213(4)
C18 O1 1.362(3)
C18 C19 1.490(5)

loop_
_cod_related_entry_id
_cod_related_entry_database
_cod_related_entry_code
1 ChemSpider 9892000
